data_4026176
loop_
_publ_author_name
'Tillmann Kleine'
'Klaus Bergander'
'Roland Fr\"ohlich'
'Birgit Wibbeling'
'Ernst-Ulrich W\"urthwein'

_publ_section_title
;
 Ring-Closure Reactions of 1,2-Diaza-4,5-benzoheptatrienyl Metal
 Compounds: Experiment and Theory
;
_journal_name_full 'Journal of Organic Chemistry'
_journal_page_first 1979
_journal_page_last 1991
_journal_paper_doi 10.1021/jo2001534
_journal_volume 76
_journal_year 2011
_chemical_formula_sum 'C20 H22 N2 O'
_chemical_formula_weight 306.40
_chemical_name_systematic
; 
 ? 
;
_space_group_IT_number 14
_symmetry_cell_setting monoclinic
_symmetry_space_group_name_Hall '-P 2ybc'
_symmetry_space_group_name_H-M 'P 1 21/c 1'
_atom_sites_solution_hydrogens geom
_atom_sites_solution_primary direct
_atom_sites_solution_secondary difmap
_audit_creation_method SHELXL-97
_cell_angle_alpha 90.00
_cell_angle_beta 97.527(3)
_cell_angle_gamma 90.00
_cell_formula_units_Z 4
_cell_length_a 5.9552(4)
_cell_length_b 18.8208(12)
_cell_length_c 15.8660(13)
_cell_measurement_reflns_used 2797
_cell_measurement_temperature 223(2)
_cell_measurement_theta_max 68.25
_cell_measurement_theta_min 0.88
_cell_volume 1763.0(2)
_computing_cell_refinement 'Collect (Nonius B.V., 1998)'
_computing_data_collection 'Collect (Nonius B.V., 1998)'
_computing_data_reduction 'Denzo-SMN (Otwinowski & Minor, 1997)'
_computing_molecular_graphics 'XP (BruekrAXS, 2000)'
_computing_publication_material 'SHELXL-97 (Sheldrick, 1997)'
_computing_structure_refinement 'SHELXL-97 (Sheldrick, 1997)'
_computing_structure_solution 'SHELXS-97 (Sheldrick, 1990)'
_diffrn_ambient_temperature 223(2)
_diffrn_measured_fraction_theta_full 0.933
_diffrn_measured_fraction_theta_max 0.933
_diffrn_measurement_device_type 'Nonius KappaCCD APEXII'
_diffrn_measurement_method '\w and \f scans'
_diffrn_radiation_monochromator graphite
_diffrn_radiation_source 'fine-focus sealed tube'
_diffrn_radiation_type CuK\a
_diffrn_radiation_wavelength 1.54178
_diffrn_reflns_av_R_equivalents 0.092
_diffrn_reflns_av_sigmaI/netI 0.0472
_diffrn_reflns_limit_h_max 7
_diffrn_reflns_limit_h_min -7
_diffrn_reflns_limit_k_max 22
_diffrn_reflns_limit_k_min -22
_diffrn_reflns_limit_l_max 18
_diffrn_reflns_limit_l_min -18
_diffrn_reflns_number 11779
_diffrn_reflns_theta_full 67.67
_diffrn_reflns_theta_max 67.67
_diffrn_reflns_theta_min 5.48
_exptl_absorpt_coefficient_mu 0.559
_exptl_absorpt_correction_T_max 0.9726
_exptl_absorpt_correction_T_min 0.8503
_exptl_absorpt_correction_type multi-scan
_exptl_absorpt_process_details 'Denzo (Otwinowski, Borek, Majewski & Minor, 2003)'
_exptl_crystal_colour colourless
_exptl_crystal_density_diffrn 1.154
_exptl_crystal_description needle
_exptl_crystal_F_000 656
_exptl_crystal_size_max 0.30
_exptl_crystal_size_mid 0.05
_exptl_crystal_size_min 0.05
_refine_diff_density_max 0.435
_refine_diff_density_min -0.268
_refine_diff_density_rms 0.070
_refine_ls_extinction_method none
_refine_ls_goodness_of_fit_ref 1.053
_refine_ls_hydrogen_treatment constr
_refine_ls_matrix_type full
_refine_ls_number_parameters 211
_refine_ls_number_reflns 2974
_refine_ls_number_restraints 0
_refine_ls_restrained_S_all 1.053
_refine_ls_R_factor_all 0.1280
_refine_ls_R_factor_gt 0.0912
_refine_ls_shift/su_max 0.000
_refine_ls_shift/su_mean 0.000
_refine_ls_structure_factor_coef Fsqd
_refine_ls_weighting_details 'calc w=1/[\s^2^(Fo^2^)+(0.1443P)^2^+1.4141P] where P=(Fo^2^+2Fc^2^)/3'
_refine_ls_weighting_scheme calc
_refine_ls_wR_factor_gt 0.2324
_refine_ls_wR_factor_ref 0.2714
_reflns_number_gt 1982
_reflns_number_total 2974
_reflns_threshold_expression >2sigma(I)
_cod_data_source_file jo2001534_si_005.cif
_cod_data_source_block wue4373
_cod_database_code 4026176

loop_
_symmetry_equiv_pos_as_xyz
'x, y, z'
'-x, y+1/2, -z+1/2'
'-x, -y, -z'
'x, -y-1/2, z-1/2'

loop_
_atom_site_label
_atom_site_type_symbol
_atom_site_fract_x
_atom_site_fract_y
_atom_site_fract_z
_atom_site_U_iso_or_equiv
_atom_site_adp_type
_atom_site_occupancy
_atom_site_symmetry_multiplicity
_atom_site_calc_flag
_atom_site_refinement_flags
C1 C 0.6619(8) 0.4085(3) 0.5243(3) 0.0813(14) Uani 1 1 d .
H1A H 0.7030 0.3687 0.4939 0.098 Uiso 1 1 calc R
H1B H 0.7287 0.4529 0.5167 0.098 Uiso 1 1 calc R
C2 C 0.5158(9) 0.4023(3) 0.5756(4) 0.0833(15) Uani 1 1 d .
H2 H 0.4833 0.4443 0.6036 0.100 Uiso 1 1 calc R
C3 C 0.3901(6) 0.3390(2) 0.5976(2) 0.0511(9) Uani 1 1 d .
C4 C 0.2079(6) 0.34439(19) 0.6459(2) 0.0465(9) Uani 1 1 d .
C5 C 0.1372(6) 0.41315(19) 0.6772(2) 0.0487(9) Uani 1 1 d .
H5 H 0.1728 0.4557 0.6509 0.058 Uiso 1 1 calc R
N6 N 0.0265(5) 0.41411(15) 0.74077(19) 0.0484(8) Uani 1 1 d .
N7 N -0.0391(5) 0.47854(15) 0.7713(2) 0.0506(8) Uani 1 1 d .
C8 C -0.1537(6) 0.47918(19) 0.8426(2) 0.0499(9) Uani 1 1 d .
O9 O -0.2158(5) 0.53707(14) 0.86590(19) 0.0676(9) Uani 1 1 d .
C10 C 0.4529(7) 0.2717(2) 0.5730(3) 0.0590(10) Uani 1 1 d .
H10 H 0.5728 0.2673 0.5403 0.071 Uiso 1 1 calc R
C11 C 0.3435(7) 0.2111(2) 0.5954(3) 0.0610(11) Uani 1 1 d .
H11 H 0.3915 0.1662 0.5789 0.073 Uiso 1 1 calc R
C12 C 0.1652(8) 0.2163(2) 0.6416(3) 0.0655(12) Uani 1 1 d .
H12 H 0.0892 0.1753 0.6565 0.079 Uiso 1 1 calc R
C13 C 0.0988(7) 0.2826(2) 0.6661(3) 0.0610(11) Uani 1 1 d .
H13 H -0.0242 0.2861 0.6975 0.073 Uiso 1 1 calc R
C14 C 0.0144(6) 0.54524(19) 0.7336(2) 0.0488(9) Uani 1 1 d .
C15 C 0.2228(7) 0.5767(2) 0.7578(3) 0.0584(10) Uani 1 1 d .
H15 H 0.3294 0.5553 0.7990 0.070 Uiso 1 1 calc R
C16 C 0.2712(8) 0.6401(2) 0.7203(3) 0.0707(13) Uani 1 1 d .
H16 H 0.4117 0.6623 0.7367 0.085 Uiso 1 1 calc R
C17 C 0.1185(9) 0.6712(2) 0.6598(3) 0.0737(14) Uani 1 1 d .
H17 H 0.1538 0.7144 0.6349 0.088 Uiso 1 1 calc R
C18 C -0.0878(9) 0.6391(2) 0.6354(3) 0.0724(13) Uani 1 1 d .
H18 H -0.1928 0.6605 0.5936 0.087 Uiso 1 1 calc R
C19 C -0.1409(7) 0.5760(2) 0.6718(3) 0.0603(11) Uani 1 1 d .
H19 H -0.2813 0.5540 0.6549 0.072 Uiso 1 1 calc R
C21 C -0.1985(6) 0.40984(19) 0.8882(2) 0.0488(9) Uani 1 1 d .
C22 C -0.3094(8) 0.4301(2) 0.9666(3) 0.0715(13) Uani 1 1 d .
H22A H -0.3352 0.3876 0.9985 0.107 Uiso 1 1 calc R
H22B H -0.4528 0.4536 0.9488 0.107 Uiso 1 1 calc R
H22C H -0.2102 0.4621 1.0022 0.107 Uiso 1 1 calc R
C23 C 0.0191(7) 0.3697(2) 0.9174(3) 0.0594(10) Uani 1 1 d .
H23A H -0.0127 0.3306 0.9539 0.089 Uiso 1 1 calc R
H23B H 0.1277 0.4016 0.9487 0.089 Uiso 1 1 calc R
H23C H 0.0813 0.3513 0.8683 0.089 Uiso 1 1 calc R
C24 C -0.3667(7) 0.3642(2) 0.8302(3) 0.0627(11) Uani 1 1 d .
H24A H -0.2959 0.3480 0.7819 0.094 Uiso 1 1 calc R
H24B H -0.4996 0.3923 0.8101 0.094 Uiso 1 1 calc R
H24C H -0.4110 0.3235 0.8617 0.094 Uiso 1 1 calc R

loop_
_atom_site_aniso_label
_atom_site_aniso_U_11
_atom_site_aniso_U_22
_atom_site_aniso_U_33
_atom_site_aniso_U_23
_atom_site_aniso_U_13
_atom_site_aniso_U_12
C1 0.089(3) 0.082(3) 0.079(3) 0.000(3) 0.034(3) -0.012(3)
C2 0.087(3) 0.067(3) 0.106(4) -0.016(3) 0.050(3) -0.008(3)
C3 0.057(2) 0.052(2) 0.046(2) -0.0059(17) 0.0127(17) 0.0014(18)
C4 0.053(2) 0.044(2) 0.043(2) -0.0014(16) 0.0069(16) 0.0051(16)
C5 0.055(2) 0.044(2) 0.049(2) -0.0017(16) 0.0139(17) 0.0035(16)
N6 0.0566(18) 0.0404(16) 0.0493(18) -0.0034(13) 0.0113(14) 0.0077(13)
N7 0.0617(19) 0.0370(16) 0.0560(19) -0.0015(13) 0.0188(15) 0.0065(13)
C8 0.054(2) 0.043(2) 0.055(2) -0.0064(17) 0.0163(18) 0.0061(16)
O9 0.082(2) 0.0450(16) 0.081(2) -0.0090(14) 0.0325(16) 0.0076(14)
C10 0.067(2) 0.061(2) 0.052(2) -0.0103(19) 0.0179(19) 0.007(2)
C11 0.074(3) 0.048(2) 0.062(3) -0.0105(19) 0.015(2) 0.008(2)
C12 0.079(3) 0.046(2) 0.076(3) -0.006(2) 0.024(2) -0.001(2)
C13 0.075(3) 0.046(2) 0.066(3) -0.0035(19) 0.025(2) 0.004(2)
C14 0.055(2) 0.0404(19) 0.054(2) -0.0042(17) 0.0145(18) 0.0042(16)
C15 0.060(2) 0.055(2) 0.061(3) -0.0032(19) 0.010(2) -0.0002(19)
C16 0.073(3) 0.063(3) 0.079(3) -0.011(2) 0.023(3) -0.017(2)
C17 0.103(4) 0.050(2) 0.074(3) 0.003(2) 0.031(3) -0.006(2)
C18 0.090(3) 0.056(3) 0.070(3) 0.008(2) 0.004(2) 0.008(2)
C19 0.063(2) 0.049(2) 0.066(3) -0.0001(19) 0.001(2) 0.0001(19)
C21 0.051(2) 0.043(2) 0.055(2) -0.0056(16) 0.0159(17) -0.0015(15)
C22 0.084(3) 0.066(3) 0.073(3) -0.010(2) 0.041(2) -0.004(2)
C23 0.054(2) 0.062(2) 0.062(3) 0.008(2) 0.0074(19) 0.0015(19)
C24 0.051(2) 0.061(3) 0.077(3) -0.009(2) 0.009(2) -0.0009(19)

loop_
_atom_type_symbol
_atom_type_description
_atom_type_scat_dispersion_real
_atom_type_scat_dispersion_imag
_atom_type_scat_source
C C 0.0181 0.0091 'International Tables Vol C Tables 4.2.6.8 and 6.1.1.4'
H H 0.0000 0.0000 'International Tables Vol C Tables 4.2.6.8 and 6.1.1.4'
N N 0.0311 0.0180 'International Tables Vol C Tables 4.2.6.8 and 6.1.1.4'
O O 0.0492 0.0322 'International Tables Vol C Tables 4.2.6.8 and 6.1.1.4'

loop_
_geom_angle_atom_site_label_1
_geom_angle_atom_site_label_2
_geom_angle_atom_site_label_3
_geom_angle
C1 C2 C3 129.6(5)
C10 C3 C4 118.1(3)
C10 C3 C2 120.5(4)
C4 C3 C2 121.4(3)
C13 C4 C3 118.8(3)
C13 C4 C5 119.7(3)
C3 C4 C5 121.5(3)
N6 C5 C4 118.8(3)
C5 N6 N7 119.3(3)
N6 N7 C8 118.8(3)
N6 N7 C14 122.0(3)
C8 N7 C14 119.1(3)
O9 C8 N7 116.9(3)
O9 C8 C21 122.5(3)
N7 C8 C21 120.6(3)
C11 C10 C3 121.8(4)
C12 C11 C10 120.1(4)
C11 C12 C13 119.1(4)
C12 C13 C4 122.1(4)
C19 C14 C15 120.7(4)
C19 C14 N7 119.6(3)
C15 C14 N7 119.7(3)
C16 C15 C14 118.7(4)
C17 C16 C15 121.0(4)
C16 C17 C18 119.9(4)
C19 C18 C17 120.4(4)
C18 C19 C14 119.3(4)
C23 C21 C24 111.7(3)
C23 C21 C22 108.5(3)
C24 C21 C22 108.1(3)
C23 C21 C8 111.9(3)
C24 C21 C8 109.5(3)
C22 C21 C8 106.9(3)

loop_
_geom_bond_atom_site_label_1
_geom_bond_atom_site_label_2
_geom_bond_distance
C1 C2 1.272(6)
C2 C3 1.472(6)
C3 C10 1.391(5)
C3 C4 1.412(5)
C4 C13 1.390(5)
C4 C5 1.468(5)
C5 N6 1.275(5)
N6 N7 1.381(4)
N7 C8 1.396(5)
N7 C14 1.444(5)
C8 O9 1.223(4)
C8 C21 1.532(5)
C10 C11 1.383(6)
C11 C12 1.371(6)
C12 C13 1.380(5)
C14 C19 1.383(5)
C14 C15 1.383(5)
C15 C16 1.382(6)
C16 C17 1.364(7)
C17 C18 1.378(7)
C18 C19 1.376(6)
C21 C23 1.519(5)
C21 C24 1.532(5)
C21 C22 1.532(5)

loop_
_geom_torsion_atom_site_label_1
_geom_torsion_atom_site_label_2
_geom_torsion_atom_site_label_3
_geom_torsion_atom_site_label_4
_geom_torsion
C1 C2 C3 C10 12.1(9)
C1 C2 C3 C4 -169.8(6)
C10 C3 C4 C13 -0.5(6)
C2 C3 C4 C13 -178.7(4)
C10 C3 C4 C5 177.5(3)
C2 C3 C4 C5 -0.7(6)
C13 C4 C5 N6 20.0(5)
C3 C4 C5 N6 -158.0(4)
C4 C5 N6 N7 179.4(3)
C5 N6 N7 C8 -177.9(3)
C5 N6 N7 C14 -0.2(5)
N6 N7 C8 O9 -177.6(3)
C14 N7 C8 O9 4.6(5)
N6 N7 C8 C21 2.2(5)
C14 N7 C8 C21 -175.6(3)
C4 C3 C10 C11 -0.7(6)
C2 C3 C10 C11 177.6(4)
C3 C10 C11 C12 1.3(7)
C10 C11 C12 C13 -0.7(7)
C11 C12 C13 C4 -0.4(7)
C3 C4 C13 C12 1.0(6)
C5 C4 C13 C12 -177.0(4)
N6 N7 C14 C19 93.9(4)
C8 N7 C14 C19 -88.3(4)
N6 N7 C14 C15 -84.2(4)
C8 N7 C14 C15 93.5(4)
C19 C14 C15 C16 1.2(6)
N7 C14 C15 C16 179.4(3)
C14 C15 C16 C17 -0.7(6)
C15 C16 C17 C18 0.0(7)
C16 C17 C18 C19 0.2(7)
C17 C18 C19 C14 0.4(7)
C15 C14 C19 C18 -1.1(6)
N7 C14 C19 C18 -179.2(4)
O9 C8 C21 C23 -123.3(4)
N7 C8 C21 C23 57.0(5)
O9 C8 C21 C24 112.3(4)
N7 C8 C21 C24 -67.4(4)
O9 C8 C21 C22 -4.6(5)
N7 C8 C21 C22 175.7(4)

loop_
_cod_related_entry_id
_cod_related_entry_database
_cod_related_entry_code
1 ChemSpider 30659359
